data_4107081
loop_
_publ_author_name
'Wai Yiu Hung'
'Bin Liu'
'Wangge Shou'
'Ting Bin Wen'
'Chuan Shi'
'Herman H.-Y. Sung'
'Ian D. Williams'
'Zhenyang Lin'
'Guochen Jia'

_publ_section_title
;
 Electrophilic Substitution Reactions of Metallabenzynes
;
_journal_name_full 'Journal of the American Chemical Society'
_journal_page_first 18350
_journal_page_last 18360
_journal_paper_doi 10.1021/ja207315h
_journal_volume 133
_journal_year 2011
_chemical_formula_sum 'C48 H50 Cl3 O Os P2 Si'
_chemical_formula_weight 1029.46
_chemical_name_systematic
; 
 ? 
;
_space_group_IT_number 14
_symmetry_cell_setting monoclinic
_symmetry_space_group_name_Hall '-P 2yn'
_symmetry_space_group_name_H-M 'P 1 21/n 1'
_atom_sites_solution_hydrogens geom
_atom_sites_solution_primary direct
_atom_sites_solution_secondary difmap
_audit_creation_method SHELXL-97
_cell_angle_alpha 90.00
_cell_angle_beta 94.9460(10)
_cell_angle_gamma 90.00
_cell_formula_units_Z 4
_cell_length_a 10.0996(7)
_cell_length_b 18.2847(12)
_cell_length_c 23.7928(16)
_cell_measurement_reflns_used 4066
_cell_measurement_temperature 100(2)
_cell_measurement_theta_max 28.28
_cell_measurement_theta_min 2.31
_cell_volume 4377.4(5)
_computing_structure_refinement 'SHELXL-97 (Sheldrick, 1997)'
_computing_structure_solution 'SHELXS-97 (Sheldrick, 1990)'
_diffrn_ambient_temperature 100(2)
_diffrn_detector_area_resol_mean 8
_diffrn_measured_fraction_theta_full 0.984
_diffrn_measured_fraction_theta_max 0.984
_diffrn_measurement_device_type 'Bruker SMART APEX CCD area detector'
_diffrn_measurement_method '\w and \f scans'
_diffrn_radiation_monochromator graphite
_diffrn_radiation_source 'fine-focus sealed tube'
_diffrn_radiation_type MoK\a
_diffrn_radiation_wavelength 0.71073
_diffrn_reflns_av_R_equivalents 0.0870
_diffrn_reflns_av_sigmaI/netI 0.0828
_diffrn_reflns_limit_h_max 11
_diffrn_reflns_limit_h_min -12
_diffrn_reflns_limit_k_max 21
_diffrn_reflns_limit_k_min -21
_diffrn_reflns_limit_l_max 28
_diffrn_reflns_limit_l_min -28
_diffrn_reflns_number 33907
_diffrn_reflns_theta_full 25.00
_diffrn_reflns_theta_max 25.00
_diffrn_reflns_theta_min 2.13
_exptl_absorpt_coefficient_mu 3.233
_exptl_absorpt_correction_T_max 1.00
_exptl_absorpt_correction_T_min 0.82
_exptl_absorpt_correction_type multi-scan
_exptl_absorpt_process_details SADABS
_exptl_crystal_colour red
_exptl_crystal_density_diffrn 1.562
_exptl_crystal_description bar
_exptl_crystal_F_000 2068
_exptl_crystal_size_max 0.25
_exptl_crystal_size_mid 0.08
_exptl_crystal_size_min 0.05
_refine_diff_density_max 0.928
_refine_diff_density_min -1.087
_refine_diff_density_rms 0.121
_refine_ls_extinction_method none
_refine_ls_goodness_of_fit_ref 1.029
_refine_ls_hydrogen_treatment constr
_refine_ls_matrix_type full
_refine_ls_number_parameters 500
_refine_ls_number_reflns 7584
_refine_ls_number_restraints 9
_refine_ls_restrained_S_all 1.035
_refine_ls_R_factor_all 0.0744
_refine_ls_R_factor_gt 0.0368
_refine_ls_shift/su_max 0.001
_refine_ls_shift/su_mean 0.000
_refine_ls_structure_factor_coef Fsqd
_refine_ls_weighting_details
; calc 
 [0.00000+1.00000exp(0.50(sin\q/\l)^2^)]/ 
   [\s^2^(Fo^2^)+0.0000+0.0000*P+(0.0120P)^2^+0.0000sin\q/\l] 
 where P = 0.33333Fo^2^ + 0.66667Fc^2^ 
;
_refine_ls_weighting_scheme calc
_refine_ls_wR_factor_gt 0.0549
_refine_ls_wR_factor_ref 0.0591
_reflns_number_gt 5221
_reflns_number_total 7584
_reflns_threshold_expression >2sigma(I)
_cod_data_source_file ja207315h_si_005.cif
_cod_data_source_block yiu37
_cod_database_code 4107081

loop_
_symmetry_equiv_pos_as_xyz
'x, y, z'
'-x+1/2, y+1/2, -z+1/2'
'-x, -y, -z'
'x-1/2, -y-1/2, z-1/2'

loop_
_atom_site_label
_atom_site_type_symbol
_atom_site_fract_x
_atom_site_fract_y
_atom_site_fract_z
_atom_site_U_iso_or_equiv
_atom_site_adp_type
_atom_site_occupancy
_atom_site_symmetry_multiplicity
_atom_site_calc_flag
_atom_site_refinement_flags
_atom_site_disorder_assembly
_atom_site_disorder_group
Os1 Os 0.37508(2) 0.385600(11) 0.178971(8) 0.01952(6) Uani 1 1 d . . .
Cl1 Cl 0.45633(15) 0.26185(7) 0.19955(5) 0.0338(4) Uani 1 1 d . . .
Cl2 Cl 0.58049(14) 0.40537(7) 0.13845(5) 0.0325(4) Uani 1 1 d . . .
Cl3 Cl -0.03694(16) 0.44492(10) 0.23555(6) 0.0523(5) Uani 1 1 d . . .
P1 P 0.47804(14) 0.42642(7) 0.26892(5) 0.0215(3) Uani 1 1 d . . .
P2 P 0.27463(16) 0.33212(7) 0.09290(5) 0.0250(4) Uani 1 1 d . A .
Si1 Si 0.29579(19) 0.64015(8) 0.13095(7) 0.0389(5) Uani 1 1 d . . .
O1 O 0.2103(4) 0.3465(2) 0.22051(13) 0.0284(9) Uani 1 1 d . . .
C1 C 0.2013(6) 0.4099(3) 0.2023(2) 0.0254(14) Uani 1 1 d . . .
C2 C 0.1098(5) 0.4648(3) 0.2055(2) 0.0300(14) Uani 1 1 d . . .
C3 C 0.1401(6) 0.5350(3) 0.1884(2) 0.0293(14) Uani 1 1 d . . .
C4 C 0.2570(5) 0.5466(3) 0.1596(2) 0.0221(13) Uani 1 1 d . . .
C5 C 0.3463(5) 0.4914(2) 0.15302(19) 0.0178(12) Uani 1 1 d . . .
H5 H 0.4136 0.5066 0.1300 0.021 Uiso 1 1 calc R . .
C6 C 0.0482(6) 0.5969(4) 0.2004(3) 0.061(2) Uani 1 1 d . . .
H6A H -0.0263 0.5779 0.2198 0.091 Uiso 1 1 calc R . .
H6B H 0.0143 0.6198 0.1648 0.091 Uiso 1 1 calc R . .
H6C H 0.0969 0.6332 0.2243 0.091 Uiso 1 1 calc R . .
C7 C 0.3494(8) 0.7018(3) 0.1910(3) 0.065(2) Uani 1 1 d . . .
H7A H 0.3691 0.7504 0.1765 0.098 Uiso 1 1 calc R . .
H7B H 0.4292 0.6818 0.2118 0.098 Uiso 1 1 calc R . .
H7C H 0.2780 0.7057 0.2162 0.098 Uiso 1 1 calc R . .
C8 C 0.1584(7) 0.6815(4) 0.0846(3) 0.075(2) Uani 1 1 d . . .
H8A H 0.1860 0.7296 0.0717 0.113 Uiso 1 1 calc R . .
H8B H 0.0799 0.6869 0.1058 0.113 Uiso 1 1 calc R . .
H8C H 0.1369 0.6497 0.0520 0.113 Uiso 1 1 calc R . .
C9 C 0.4372(6) 0.6330(3) 0.0860(2) 0.0447(17) Uani 1 1 d . . .
H9A H 0.4569 0.6814 0.0712 0.067 Uiso 1 1 calc R . .
H9B H 0.4135 0.5996 0.0546 0.067 Uiso 1 1 calc R . .
H9C H 0.5156 0.6143 0.1086 0.067 Uiso 1 1 calc R . .
C11 C 0.5878(6) 0.3595(3) 0.3057(2) 0.0265(14) Uani 1 1 d . . .
C12 C 0.6983(6) 0.3388(3) 0.2791(2) 0.0359(16) Uani 1 1 d . . .
H12 H 0.7074 0.3552 0.2418 0.043 Uiso 1 1 calc R . .
C13 C 0.7949(6) 0.2953(3) 0.3054(3) 0.0391(16) Uani 1 1 d . . .
H13 H 0.8700 0.2816 0.2863 0.047 Uiso 1 1 calc R . .
C14 C 0.7831(7) 0.2714(3) 0.3593(3) 0.0476(18) Uani 1 1 d . . .
H14 H 0.8500 0.2413 0.3778 0.057 Uiso 1 1 calc R . .
C15 C 0.6746(7) 0.2910(3) 0.3862(3) 0.0491(19) Uani 1 1 d . . .
H15 H 0.6671 0.2743 0.4236 0.059 Uiso 1 1 calc R . .
C16 C 0.5746(6) 0.3348(3) 0.3601(2) 0.0359(16) Uani 1 1 d . . .
H16 H 0.4989 0.3475 0.3791 0.043 Uiso 1 1 calc R . .
C21 C 0.5912(5) 0.5045(3) 0.2735(2) 0.0241(13) Uani 1 1 d . . .
C22 C 0.6630(5) 0.5181(3) 0.3251(2) 0.0326(15) Uani 1 1 d . . .
H22 H 0.6483 0.4885 0.3568 0.039 Uiso 1 1 calc R . .
C23 C 0.7553(6) 0.5740(3) 0.3308(3) 0.0413(16) Uani 1 1 d . . .
H23 H 0.8034 0.5825 0.3663 0.050 Uiso 1 1 calc R . .
C24 C 0.7778(5) 0.6171(3) 0.2857(3) 0.0412(15) Uani 1 1 d . . .
H24 H 0.8418 0.6552 0.2894 0.049 Uiso 1 1 calc R . .
C25 C 0.7077(5) 0.6047(3) 0.2356(3) 0.0415(16) Uani 1 1 d . . .
H25 H 0.7223 0.6353 0.2044 0.050 Uiso 1 1 calc R . .
C26 C 0.6164(6) 0.5495(3) 0.2283(2) 0.0357(15) Uani 1 1 d . . .
H26 H 0.5700 0.5417 0.1923 0.043 Uiso 1 1 calc R . .
C31 C 0.3520(5) 0.4514(3) 0.3152(2) 0.0260(13) Uani 1 1 d . . .
C32 C 0.3199(6) 0.5239(3) 0.3231(2) 0.0349(15) Uani 1 1 d . . .
H32 H 0.3731 0.5612 0.3088 0.042 Uiso 1 1 calc R . .
C33 C 0.2101(7) 0.5432(4) 0.3520(3) 0.0503(18) Uani 1 1 d . . .
H33 H 0.1865 0.5931 0.3558 0.060 Uiso 1 1 calc R . .
C34 C 0.1368(7) 0.4892(4) 0.3748(3) 0.057(2) Uani 1 1 d . . .
H34 H 0.0650 0.5020 0.3962 0.068 Uiso 1 1 calc R . .
C35 C 0.1671(6) 0.4162(4) 0.3666(2) 0.0429(17) Uani 1 1 d . . .
H35 H 0.1148 0.3790 0.3816 0.051 Uiso 1 1 calc R . .
C36 C 0.2722(6) 0.3978(3) 0.33705(19) 0.0315(14) Uani 1 1 d . . .
H36 H 0.2914 0.3477 0.3312 0.038 Uiso 1 1 calc R . .
C41 C 0.1094(6) 0.3002(3) 0.1051(2) 0.0251(13) Uani 1 1 d . . .
C42 C 0.0946(6) 0.2412(3) 0.1410(2) 0.0376(16) Uani 1 1 d . . .
H42 H 0.1710 0.2147 0.1553 0.045 Uiso 1 1 calc R . .
C43 C -0.0287(7) 0.2203(3) 0.1562(2) 0.0421(17) Uani 1 1 d . . .
H43 H -0.0358 0.1798 0.1807 0.050 Uiso 1 1 calc R . .
C44 C -0.1388(7) 0.2566(3) 0.1367(2) 0.0461(18) Uani 1 1 d . . .
H44 H -0.2239 0.2417 0.1466 0.055 Uiso 1 1 calc R . .
C45 C -0.1256(8) 0.3167(4) 0.1015(3) 0.071(2) Uani 1 1 d . . .
H45 H -0.2021 0.3434 0.0876 0.085 Uiso 1 1 calc R . .
C46 C -0.0017(7) 0.3374(4) 0.0868(3) 0.065(2) Uani 1 1 d . . .
H46 H 0.0057 0.3788 0.0632 0.078 Uiso 1 1 calc R . .
C51 C 0.2480(5) 0.3917(3) 0.03076(19) 0.0272(12) Uani 1 1 d D . .
C52A C 0.1632(10) 0.3696(5) -0.0131(4) 0.023(3) Uiso 0.50 1 d PD A 1
H52 H 0.1131 0.3261 -0.0102 0.027 Uiso 0.50 1 calc PR A 1
C53A C 0.1493(11) 0.4107(5) -0.0627(4) 0.029(3) Uiso 0.50 1 d PD A 1
H53 H 0.0869 0.3967 -0.0930 0.035 Uiso 0.50 1 calc PR A 1
C54A C 0.2291(13) 0.4732(7) -0.0673(5) 0.024(3) Uiso 0.50 1 d PD A 1
H54 H 0.2177 0.5024 -0.1004 0.029 Uiso 0.50 1 calc PR A 1
C55A C 0.3196(10) 0.4918(5) -0.0264(4) 0.025(3) Uiso 0.50 1 d PD A 1
H55 H 0.3723 0.5343 -0.0300 0.030 Uiso 0.50 1 calc PR A 1
C56A C 0.3377(11) 0.4488(5) 0.0225(4) 0.026(3) Uiso 0.50 1 d PD A 1
H56 H 0.4100 0.4581 0.0498 0.031 Uiso 0.50 1 calc PR A 1
C52B C 0.2748(12) 0.3759(7) -0.0211(5) 0.054(4) Uiso 0.50 1 d PD A 2
H52A H 0.3186 0.3312 -0.0279 0.065 Uiso 0.50 1 calc PR A 2
C53B C 0.2401(12) 0.4238(7) -0.0674(5) 0.041(3) Uiso 0.50 1 d PD A 2
H53A H 0.2642 0.4115 -0.1039 0.050 Uiso 0.50 1 calc PR A 2
C54B C 0.1754(15) 0.4844(8) -0.0599(6) 0.049(4) Uiso 0.50 1 d PD A 2
H54A H 0.1528 0.5154 -0.0913 0.058 Uiso 0.50 1 calc PR A 2
C55B C 0.1383(12) 0.5048(7) -0.0065(5) 0.049(4) Uiso 0.50 1 d PD A 2
H55A H 0.0945 0.5501 -0.0019 0.059 Uiso 0.50 1 calc PR A 2
C56B C 0.1653(11) 0.4591(6) 0.0392(5) 0.034(3) Uiso 0.50 1 d PD A 2
H56A H 0.1332 0.4697 0.0747 0.041 Uiso 0.50 1 calc PR A 2
C61 C 0.3567(7) 0.2530(3) 0.0632(2) 0.0326(15) Uani 1 1 d . . .
C62 C 0.2822(7) 0.1947(3) 0.0403(2) 0.0499(19) Uani 1 1 d . A .
H62 H 0.1885 0.1933 0.0417 0.060 Uiso 1 1 calc R . .
C63 C 0.3489(9) 0.1381(3) 0.0151(2) 0.060(2) Uani 1 1 d . . .
H63 H 0.2991 0.0978 -0.0005 0.073 Uiso 1 1 calc R A .
C64 C 0.4806(10) 0.1389(4) 0.0121(2) 0.062(2) Uani 1 1 d . A .
H64 H 0.5231 0.0997 -0.0055 0.075 Uiso 1 1 calc R . .
C65 C 0.5530(8) 0.1961(4) 0.0345(3) 0.061(2) Uani 1 1 d . . .
H65 H 0.6465 0.1969 0.0324 0.073 Uiso 1 1 calc R A .
C66 C 0.4917(7) 0.2533(3) 0.0603(2) 0.0478(18) Uani 1 1 d . A .
H66 H 0.5434 0.2929 0.0761 0.057 Uiso 1 1 calc R . .
C1S C 0.4824(11) 0.4673(3) 0.4877(4) 0.115(4) Uani 1 1 d D . .
H1SA H 0.5607 0.4455 0.4717 0.138 Uiso 1 1 calc R . .
H1SB H 0.4130 0.4755 0.4564 0.138 Uiso 1 1 calc R . .
C2S C 0.4317(11) 0.4159(5) 0.5289(4) 0.104(3) Uani 1 1 d D . .
H2SA H 0.4974 0.4095 0.5619 0.125 Uiso 1 1 calc R . .
H2SB H 0.3475 0.4340 0.5421 0.125 Uiso 1 1 calc R . .
C3S C 0.4104(11) 0.3470(6) 0.4982(4) 0.142(4) Uani 1 1 d D . .
H3SA H 0.3763 0.3102 0.5233 0.213 Uiso 1 1 calc R . .
H3SB H 0.4947 0.3300 0.4853 0.213 Uiso 1 1 calc R . .
H3SC H 0.3458 0.3545 0.4656 0.213 Uiso 1 1 calc R . .

loop_
_atom_site_aniso_label
_atom_site_aniso_U_11
_atom_site_aniso_U_22
_atom_site_aniso_U_33
_atom_site_aniso_U_23
_atom_site_aniso_U_13
_atom_site_aniso_U_12
Os1 0.02724(12) 0.01409(10) 0.01814(10) 0.00219(11) 0.00714(7) 0.00313(13)
Cl1 0.0596(11) 0.0166(7) 0.0244(7) 0.0027(6) -0.0017(7) 0.0094(7)
Cl2 0.0315(9) 0.0348(9) 0.0335(8) 0.0125(6) 0.0157(6) 0.0167(7)
Cl3 0.0244(10) 0.0876(13) 0.0474(10) -0.0058(9) 0.0172(8) -0.0079(9)
P1 0.0240(9) 0.0172(7) 0.0236(8) 0.0012(6) 0.0032(6) 0.0011(6)
P2 0.0401(10) 0.0188(7) 0.0165(7) 0.0026(6) 0.0050(7) 0.0048(7)
Si1 0.0598(13) 0.0207(8) 0.0355(9) 0.0036(7) -0.0001(9) 0.0104(8)
O1 0.034(3) 0.034(2) 0.0183(19) -0.0052(18) 0.0110(17) -0.010(2)
C1 0.032(4) 0.028(3) 0.016(3) 0.001(2) 0.000(3) -0.005(3)
C2 0.021(4) 0.043(4) 0.027(3) -0.002(3) 0.007(3) -0.005(3)
C3 0.025(4) 0.038(4) 0.025(3) -0.002(3) 0.003(3) 0.012(3)
C4 0.026(3) 0.020(3) 0.020(3) 0.003(2) -0.004(2) 0.005(3)
C5 0.015(3) 0.018(3) 0.021(3) 0.005(2) 0.005(2) 0.007(2)
C6 0.059(5) 0.076(5) 0.051(4) 0.019(4) 0.025(4) 0.045(4)
C7 0.124(7) 0.021(3) 0.051(5) 0.002(3) 0.004(4) -0.003(4)
C8 0.095(7) 0.068(5) 0.061(5) 0.015(4) -0.007(4) 0.049(5)
C9 0.055(4) 0.030(4) 0.047(4) 0.018(3) -0.006(3) -0.016(3)
C11 0.041(4) 0.015(3) 0.022(3) -0.005(2) -0.004(3) 0.000(3)
C12 0.039(4) 0.027(3) 0.042(4) 0.000(3) 0.007(3) 0.007(3)
C13 0.038(4) 0.029(3) 0.047(4) -0.007(3) -0.011(3) 0.011(3)
C14 0.048(5) 0.033(4) 0.058(5) -0.001(3) -0.016(4) 0.015(3)
C15 0.075(6) 0.041(4) 0.029(4) 0.010(3) -0.015(4) 0.014(4)
C16 0.047(4) 0.022(3) 0.038(4) 0.001(3) -0.002(3) -0.001(3)
C21 0.022(3) 0.019(3) 0.032(3) 0.000(2) 0.005(3) 0.001(2)
C22 0.033(4) 0.020(3) 0.045(4) -0.011(3) 0.003(3) -0.003(3)
C23 0.034(4) 0.032(4) 0.058(4) -0.017(3) 0.002(3) -0.001(3)
C24 0.025(4) 0.022(3) 0.078(5) -0.016(4) 0.011(3) -0.007(3)
C25 0.029(4) 0.024(3) 0.073(4) 0.011(3) 0.017(3) -0.006(3)
C26 0.032(4) 0.025(3) 0.051(4) 0.012(3) 0.008(3) 0.006(3)
C31 0.025(4) 0.034(3) 0.020(3) -0.004(3) 0.004(3) 0.006(3)
C32 0.042(4) 0.038(4) 0.025(3) -0.009(3) 0.008(3) 0.002(3)
C33 0.047(5) 0.050(4) 0.054(4) -0.020(4) 0.009(4) 0.004(4)
C34 0.038(5) 0.086(6) 0.050(4) -0.033(4) 0.024(4) -0.008(4)
C35 0.036(4) 0.060(4) 0.035(4) -0.019(3) 0.018(3) -0.018(3)
C36 0.043(4) 0.034(4) 0.019(3) -0.010(3) 0.006(3) -0.007(3)
C41 0.047(4) 0.017(3) 0.013(3) -0.004(2) 0.011(3) -0.007(3)
C42 0.048(5) 0.034(4) 0.028(3) 0.006(3) -0.013(3) -0.016(3)
C43 0.061(5) 0.031(4) 0.033(4) 0.008(3) -0.002(3) -0.018(4)
C44 0.065(5) 0.036(4) 0.042(4) -0.002(3) 0.030(4) -0.010(4)
C45 0.060(6) 0.048(4) 0.112(6) 0.038(4) 0.053(5) 0.025(4)
C46 0.069(6) 0.047(4) 0.088(5) 0.042(4) 0.061(5) 0.027(4)
C51 0.036(3) 0.020(3) 0.027(3) 0.002(3) 0.008(2) 0.000(3)
C61 0.061(5) 0.023(3) 0.014(3) 0.011(2) 0.005(3) 0.010(3)
C62 0.083(6) 0.037(4) 0.029(3) -0.009(3) 0.003(3) 0.008(4)
C63 0.120(8) 0.030(4) 0.033(4) -0.014(3) 0.010(4) 0.013(4)
C64 0.127(8) 0.041(5) 0.022(4) 0.000(3) 0.027(4) 0.038(5)
C65 0.084(6) 0.051(5) 0.052(5) -0.004(4) 0.026(4) 0.034(5)
C66 0.066(6) 0.038(4) 0.042(4) -0.015(3) 0.019(4) 0.007(4)
C1S 0.176(11) 0.094(8) 0.073(7) 0.026(6) -0.008(7) 0.045(9)
C2S 0.154(10) 0.104(8) 0.060(6) -0.001(6) 0.034(6) 0.020(7)
C3S 0.173(12) 0.176(11) 0.080(7) -0.006(8) 0.036(7) 0.013(9)

loop_
_atom_type_symbol
_atom_type_description
_atom_type_scat_dispersion_real
_atom_type_scat_dispersion_imag
_atom_type_scat_source
C C 0.0033 0.0016 'International Tables Vol C Tables 4.2.6.8 and 6.1.1.4'
H H 0.0000 0.0000 'International Tables Vol C Tables 4.2.6.8 and 6.1.1.4'
Cl Cl 0.1484 0.1585 'International Tables Vol C Tables 4.2.6.8 and 6.1.1.4'
O O 0.0106 0.0060 'International Tables Vol C Tables 4.2.6.8 and 6.1.1.4'
Os Os -1.2165 7.6030 'International Tables Vol C Tables 4.2.6.8 and 6.1.1.4'
P P 0.1023 0.0942 'International Tables Vol C Tables 4.2.6.8 and 6.1.1.4'
Si Si 0.0817 0.0704 'International Tables Vol C Tables 4.2.6.8 and 6.1.1.4'

loop_
_geom_angle_atom_site_label_1
_geom_angle_atom_site_label_2
_geom_angle_atom_site_label_3
_geom_angle
_geom_angle_site_symmetry_1
C1 Os1 C5 76.2(2) .
C1 Os1 O1 35.03(16) .
C5 Os1 O1 111.20(17) .
C1 Os1 Cl2 156.99(16) .
C5 Os1 Cl2 80.83(14) .
O1 Os1 Cl2 167.91(10) .
C1 Os1 P2 90.61(15) .
C5 Os1 P2 95.10(13) .
O1 Os1 P2 88.25(9) .
Cl2 Os1 P2 92.01(5) .
C1 Os1 P1 90.41(15) .
C5 Os1 P1 90.81(13) .
O1 Os1 P1 89.24(9) .
Cl2 Os1 P1 89.33(5) .
P2 Os1 P1 174.07(5) .
C1 Os1 Cl1 116.87(16) .
C5 Os1 Cl1 166.94(15) .
O1 Os1 Cl1 81.85(11) .
Cl2 Os1 Cl1 86.14(5) .
P2 Os1 Cl1 84.50(4) .
P1 Os1 Cl1 89.84(4) .
C31 P1 C11 107.9(2) .
C31 P1 C21 103.6(2) .
C11 P1 C21 98.3(2) .
C31 P1 Os1 110.20(17) .
C11 P1 Os1 114.52(16) .
C21 P1 Os1 120.94(17) .
C41 P2 C51 104.3(2) .
C41 P2 C61 105.1(3) .
C51 P2 C61 101.3(2) .
C41 P2 Os1 108.62(16) .
C51 P2 Os1 117.68(17) .
C61 P2 Os1 118.34(19) .
C8 Si1 C9 105.0(3) .
C8 Si1 C7 111.2(3) .
C9 Si1 C7 107.2(3) .
C8 Si1 C4 114.4(3) .
C9 Si1 C4 109.6(2) .
C7 Si1 C4 109.0(2) .
C1 O1 Os1 63.9(3) .
O1 C1 C2 134.0(6) .
O1 C1 Os1 81.1(4) .
C2 C1 Os1 144.7(4) .
C1 C2 C3 119.6(5) .
C1 C2 Cl3 118.2(4) .
C3 C2 Cl3 122.0(5) .
C2 C3 C4 119.2(5) .
C2 C3 C6 119.0(5) .
C4 C3 C6 121.8(5) .
C5 C4 C3 121.5(5) .
C5 C4 Si1 117.8(4) .
C3 C4 Si1 120.7(4) .
C4 C5 Os1 137.8(4) .
C12 C11 C16 118.9(5) .
C12 C11 P1 116.5(4) .
C16 C11 P1 124.2(5) .
C13 C12 C11 121.6(6) .
C12 C13 C14 119.8(6) .
C15 C14 C13 119.6(6) .
C14 C15 C16 121.5(6) .
C11 C16 C15 118.5(6) .
C22 C21 C26 117.4(5) .
C22 C21 P1 117.9(4) .
C26 C21 P1 124.7(4) .
C23 C22 C21 120.9(6) .
C24 C23 C22 120.4(6) .
C25 C24 C23 119.1(6) .
C24 C25 C26 122.1(6) .
C25 C26 C21 120.1(6) .
C32 C31 C36 118.2(5) .
C32 C31 P1 120.6(4) .
C36 C31 P1 120.5(4) .
C31 C32 C33 120.9(6) .
C34 C33 C32 119.4(6) .
C33 C34 C35 120.2(6) .
C36 C35 C34 120.0(6) .
C35 C36 C31 121.2(5) .
C46 C41 C42 117.2(6) .
C46 C41 P2 122.4(4) .
C42 C41 P2 119.8(5) .
C43 C42 C41 121.5(6) .
C44 C43 C42 120.7(6) .
C43 C44 C45 118.5(7) .
C46 C45 C44 120.3(7) .
C41 C46 C45 121.7(6) .
C52B C51 C52A 51.6(5) .
C52B C51 C56A 81.1(7) .
C52A C51 C56A 119.0(7) .
C52B C51 C56B 117.7(8) .
C52A C51 C56B 91.5(6) .
C56A C51 C56B 77.5(6) .
C52B C51 P2 126.6(7) .
C52A C51 P2 118.9(5) .
C56A C51 P2 120.0(5) .
C56B C51 P2 114.9(5) .
C51 C52A C53A 120.2(9) .
C52A C53A C54A 119.1(10) .
C55A C54A C53A 121.1(11) .
C54A C55A C56A 119.9(10) .
C55A C56A C51 119.5(9) .
C51 C52B C53B 122.1(12) .
C54B C53B C52B 120.5(12) .
C53B C54B C55B 121.6(14) .
C56B C55B C54B 120.2(12) .
C55B C56B C51 117.5(10) .
C66 C61 C62 119.5(6) .
C66 C61 P2 119.9(5) .
C62 C61 P2 120.5(5) .
C61 C62 C63 118.1(7) .
C64 C63 C62 122.2(7) .
C63 C64 C65 119.4(7) .
C64 C65 C66 120.6(8) .
C61 C66 C65 120.2(7) .
C1S C1S C2S 111.4(11) 3_666
C3S C2S C1S 105.2(7) .

loop_
_geom_bond_atom_site_label_1
_geom_bond_atom_site_label_2
_geom_bond_distance
_geom_bond_site_symmetry_2
Os1 C1 1.937(6) .
Os1 C5 2.044(4) .
Os1 O1 2.131(3) .
Os1 Cl2 2.3894(14) .
Os1 P2 2.4126(14) .
Os1 P1 2.4155(13) .
Os1 Cl1 2.4422(12) .
Cl3 C2 1.738(6) .
P1 C31 1.813(5) .
P1 C11 1.823(5) .
P1 C21 1.826(5) .
P2 C41 1.815(6) .
P2 C51 1.838(5) .
P2 C61 1.839(6) .
Si1 C8 1.856(6) .
Si1 C9 1.861(6) .
Si1 C7 1.863(6) .
Si1 C4 1.894(5) .
O1 C1 1.238(6) .
C1 C2 1.371(7) .
C2 C3 1.390(7) .
C3 C4 1.433(7) .
C3 C6 1.505(7) .
C4 C5 1.371(6) .
C11 C12 1.382(7) .
C11 C16 1.389(7) .
C12 C13 1.367(7) .
C13 C14 1.369(8) .
C14 C15 1.364(8) .
C15 C16 1.393(7) .
C21 C22 1.394(7) .
C21 C26 1.396(7) .
C22 C23 1.382(7) .
C23 C24 1.367(8) .
C24 C25 1.352(7) .
C25 C26 1.368(7) .
C31 C32 1.382(7) .
C31 C36 1.396(7) .
C32 C33 1.399(8) .
C33 C34 1.372(8) .
C34 C35 1.388(8) .
C35 C36 1.365(7) .
C41 C46 1.351(8) .
C41 C42 1.392(7) .
C42 C43 1.379(8) .
C43 C44 1.344(8) .
C44 C45 1.393(8) .
C45 C46 1.381(9) .
C51 C52B 1.318(12) .
C51 C52A 1.354(10) .
C51 C56A 1.407(11) .
C51 C56B 1.512(11) .
C52A C53A 1.395(13) .
C53A C54A 1.408(16) .
C54A C55A 1.323(14) .
C55A C56A 1.402(13) .
C52B C53B 1.427(15) .
C53B C54B 1.306(18) .
C54B C55B 1.405(16) .
C55B C56B 1.379(14) .
C61 C66 1.371(8) .
C61 C62 1.389(8) .
C62 C63 1.398(8) .
C63 C64 1.338(9) .
C64 C65 1.359(9) .
C65 C66 1.386(8) .
C1S C1S 1.365(12) 3_666
C1S C2S 1.480(10) .
C2S C3S 1.462(10) .
